data_7161089
loop_
_publ_author_name
'Liao, Juan'
'Sun, Wei'
'Sun, Guo-Yin'
'Peng, Xue-Song'
'Yang, Lei'
'You, Yong'
'Wang, Zhen-Hua'
'Zhao, Jian-Qiang'
'Zhou, Ming-Qiang'
'Yuan, Wei-Cheng'

_publ_section_title
;
 Palladium-catalyzed enantioselective decarboxylative [3 + 2]
 cycloaddition of 5-vinyloxazolidine-2,4-diones with sterically encumbered
 ketoimines toward chiral polycyclic 1,4-imidazolidinones.
;
_journal_issue 15
_journal_name_full 'Organic &amp; biomolecular chemistry'
_journal_page_first 3192
_journal_page_last 3197
_journal_paper_doi 10.1039/d6ob00235h
_journal_volume 24
_journal_year 2026
_chemical_absolute_configuration ad
_chemical_formula_moiety 'C27 H24 N2 O7 S'
_chemical_formula_sum 'C27 H24 N2 O7 S'
_chemical_formula_weight 520.54
_space_group_crystal_system orthorhombic
_space_group_IT_number 19
_space_group_name_Hall 'P 2ac 2ab'
_space_group_name_H-M_alt 'P 21 21 21'
_atom_sites_solution_hydrogens mixed
_atom_sites_solution_primary direct
_audit_creation_date 2024-03-16
_audit_creation_method
;
Olex2 1.5-beta
(compiled 2022.04.07 svn.rca3783a0 for OlexSys, GUI svn.r6439)
;
_audit_update_record
;
2024-11-11 deposited with the CCDC.	2026-03-20 downloaded from the CCDC.
;
_cell_angle_alpha 90
_cell_angle_beta 90
_cell_angle_gamma 90
_cell_formula_units_Z 4
_cell_length_a 8.30340(10)
_cell_length_b 11.10390(10)
_cell_length_c 26.7028(3)
_cell_measurement_reflns_used 20060
_cell_measurement_temperature 293.15
_cell_measurement_theta_max 76.4480
_cell_measurement_theta_min 3.9600
_cell_volume 2462.00(5)
_computing_cell_refinement 'CrysAlisPro 1.171.42.73a (Rigaku OD, 2022)'
_computing_data_collection 'CrysAlisPro 1.171.42.73a (Rigaku OD, 2022)'
_computing_data_reduction 'CrysAlisPro 1.171.42.73a (Rigaku OD, 2022)'
_computing_molecular_graphics 'Olex2 1.5-beta (Dolomanov et al., 2009)'
_computing_publication_material 'Olex2 1.5-beta (Dolomanov et al., 2009)'
_computing_structure_refinement 'SHELXL 2018/3 (Sheldrick, 2015)'
_computing_structure_solution 'SHELXS  (Sheldrick, 2008)'
_diffrn_ambient_temperature 293.15
_diffrn_detector 'Hybrid Pixel Array Detector'
_diffrn_detector_area_resol_mean 10.0000
_diffrn_detector_type HyPix
_diffrn_measured_fraction_theta_full 0.999
_diffrn_measured_fraction_theta_max 0.984
_diffrn_measurement_details
;
List of Runs (angles in degrees, time in seconds):

  # Type    Start    End  Width  t~exp~   \w     \q     \k     \f   Frames
#--------------------------------------------------------------------------
  1  \w     91.00 177.00   0.50    0.30    --  104.75  57.00 150.00  172
  2  \w     94.00 119.00   0.50    0.30    --  104.75  38.00 -90.00   50
  3  \w    -25.00  29.00   0.50    0.20    --   48.13 -19.00 -30.00  108
  4  \w    -25.00  29.00   0.50    0.20    --   48.13 -19.00  60.00  108
  5  \w     33.00  68.00   0.50    0.30    --  104.75 -57.00 120.00   70
  6  \w     18.00  93.00   0.50    0.20    --   48.13-125.00  30.00  150
  7  \w     36.00 111.00   0.50    0.30    --  104.75-125.00 -60.00  150
  8  \w     36.00 111.00   0.50    0.30    --  104.75-125.00   0.00  150
  9  \w     33.00 130.00   0.50    0.30    --  104.75 -85.00 -12.00  194
 10  \w   -119.00 -26.00   0.50    0.20    --  -48.13 -77.00 120.00  186
 11  \w   -119.00 -34.00   0.50    0.20    --  -48.13 -57.00  30.00  170
 12  \w   -119.00 -26.00   0.50    0.20    --  -48.13 -77.00 -30.00  186
 13  \w   -119.00 -37.00   0.50    0.20    --  -48.13 -45.00-170.00  164
 14  \w   -175.00 -93.00   0.50    0.30    -- -104.00 -45.00-170.00  164
 15  \w   -175.00 -90.00   0.50    0.30    -- -104.00 -57.00  60.00  170
 16  \w   -175.00 -90.00   0.50    0.30    -- -104.00 -57.00  90.00  170
 17  \w    -64.00 -32.00   0.50    0.30    -- -104.00  57.00 120.00   64
 18  \w    -64.00 -32.00   0.50    0.30    -- -104.00  57.00  60.00   64
 19  \w   -106.00 -34.00   0.50    0.30    -- -104.00 101.00-161.00  144
 20  \w    -41.00  24.00   0.50    0.20    --  -48.13  38.00-180.00  130
;
_diffrn_measurement_device 'four-circle diffractometer'
_diffrn_measurement_device_type 'XtaLAB Synergy R, DW system, HyPix'
_diffrn_measurement_method '\w scans'
_diffrn_orient_matrix_type 'CrysAlisPro convention (1999,Acta A55,543-557)'
_diffrn_orient_matrix_UB_11 0.1113052000
_diffrn_orient_matrix_UB_12 -0.1107569000
_diffrn_orient_matrix_UB_13 0.0029694000
_diffrn_orient_matrix_UB_21 0.1196954000
_diffrn_orient_matrix_UB_22 0.0722319000
_diffrn_orient_matrix_UB_23 0.0322387000
_diffrn_orient_matrix_UB_31 -0.0878778000
_diffrn_orient_matrix_UB_32 -0.0419199000
_diffrn_orient_matrix_UB_33 0.0477502000
_diffrn_radiation_monochromator mirror
_diffrn_radiation_probe x-ray
_diffrn_radiation_type 'Cu K\a'
_diffrn_radiation_wavelength 1.54184
_diffrn_reflns_av_R_equivalents 0.0192
_diffrn_reflns_av_unetI/netI 0.0119
_diffrn_reflns_Laue_measured_fraction_full 0.999
_diffrn_reflns_Laue_measured_fraction_max 0.984
_diffrn_reflns_limit_h_max 10
_diffrn_reflns_limit_h_min -10
_diffrn_reflns_limit_k_max 12
_diffrn_reflns_limit_k_min -14
_diffrn_reflns_limit_l_max 33
_diffrn_reflns_limit_l_min -31
_diffrn_reflns_number 23700
_diffrn_reflns_point_group_measured_fraction_full 0.999
_diffrn_reflns_point_group_measured_fraction_max 0.969
_diffrn_reflns_theta_full 67.684
_diffrn_reflns_theta_max 76.591
_diffrn_reflns_theta_min 3.310
_diffrn_source 'Rotating-anode X-ray tube'
_diffrn_source_type 'Rigaku (Cu) X-ray Source'
_exptl_absorpt_coefficient_mu 1.606
_exptl_absorpt_correction_T_max 1.00000
_exptl_absorpt_correction_T_min 0.69701
_exptl_absorpt_correction_type multi-scan
_exptl_absorpt_process_details
;
CrysAlisPro 1.171.42.73a (Rigaku Oxford Diffraction, 2022)
Empirical absorption correction using spherical harmonics,
implemented in SCALE3 ABSPACK scaling algorithm.
;
_exptl_crystal_colour 'light colourless'
_exptl_crystal_density_diffrn 1.404
_exptl_crystal_description block
_exptl_crystal_F_000 1088
_exptl_crystal_size_max 0.15
_exptl_crystal_size_mid 0.12
_exptl_crystal_size_min 0.11
_refine_diff_density_max 0.337
_refine_diff_density_min -0.205
_refine_diff_density_rms 0.032
_refine_ls_abs_structure_details
;
 Flack x determined using 2023 quotients [(I+)-(I-)]/[(I+)+(I-)]
 (Parsons, Flack and Wagner, Acta Cryst. B69 (2013) 249-259).
;
_refine_ls_abs_structure_Flack 0.003(3)
_refine_ls_extinction_coef 0.0034(3)
_refine_ls_extinction_expression Fc^*^=kFc[1+0.001xFc^2^\l^3^/sin(2\q)]^-1/4^
_refine_ls_extinction_method 'SHELXL-2018/3 (Sheldrick 2018)'
_refine_ls_goodness_of_fit_ref 1.043
_refine_ls_hydrogen_treatment mixed
_refine_ls_matrix_type full
_refine_ls_number_parameters 345
_refine_ls_number_reflns 5023
_refine_ls_number_restraints 0
_refine_ls_restrained_S_all 1.043
_refine_ls_R_factor_all 0.0292
_refine_ls_R_factor_gt 0.0288
_refine_ls_shift/su_max 0.001
_refine_ls_shift/su_mean 0.000
_refine_ls_structure_factor_coef Fsqd
_refine_ls_weighting_details 'w=1/[\s^2^(Fo^2^)+(0.0524P)^2^+0.3206P] where P=(Fo^2^+2Fc^2^)/3'
_refine_ls_weighting_scheme calc
_refine_ls_wR_factor_gt 0.0826
_refine_ls_wR_factor_ref 0.0830
_reflns_Friedel_coverage 0.726
_reflns_Friedel_fraction_full 0.999
_reflns_Friedel_fraction_max 0.950
_reflns_number_gt 4923
_reflns_number_total 5023
_reflns_threshold_expression 'I > 2\s(I)'
_cod_data_source_file d6ob00235h2.cif
_cod_data_source_block 20240314lj-1
_cod_depositor_comments 'Adding full bibliography for 7161089--7161090.cif.'
_cod_database_code 7161089
_shelx_shelxl_version_number 2018/3
_chemical_oxdiff_formula 'C H O N S'
_shelx_space_group_comment
;
The symmetry employed for this shelxl refinement is uniquely defined
by the following loop, which should always be used as a source of
symmetry information in preference to the above space-group names.
They are only intended as comments.
;
_olex2_refinement_description
;
1. Fixed Uiso
 At 1.2 times of:
  All C(H) groups, All C(H,H) groups
 At 1.5 times of:
  All C(H,H,H) groups
2.a Secondary CH2 refined with riding coordinates:
 C19(H19A,H19B)
2.b Aromatic/amide H refined with riding coordinates:
 C2(H2), C3(H3), C5(H5), C11(H11), C14(H14), C15(H15), C16(H16), C17(H17),
 C18(H18), C21(H21), C22(H22), C23(H23), C24(H24), C25(H25)
2.c Idealised Me refined as rotating group:
 C26(H26A,H26B,H26C), C27(H27A,H27B,H27C)
;
_olex2_submission_special_instructions 'No special instructions were received'
_oxdiff_exptl_absorpt_empirical_details
;
Empirical correction (ABSPACK) includes:
- Absorption correction using spherical harmonics
- Frame scaling
;
_oxdiff_exptl_absorpt_empirical_full_max 1.435
_oxdiff_exptl_absorpt_empirical_full_min 0.702

loop_
_space_group_symop_operation_xyz
'x, y, z'
'-x+1/2, -y, z+1/2'
'-x, y+1/2, -z+1/2'
'x+1/2, -y+1/2, -z'

loop_
_atom_site_label
_atom_site_type_symbol
_atom_site_fract_x
_atom_site_fract_y
_atom_site_fract_z
_atom_site_U_iso_or_equiv
_atom_site_adp_type
_atom_site_occupancy
_atom_site_site_symmetry_order
_atom_site_calc_flag
_atom_site_refinement_flags_posn
_atom_site_refinement_flags_adp
_atom_site_refinement_flags_occupancy
_atom_site_disorder_assembly
_atom_site_disorder_group
S1 S 0.85799(6) 0.82946(4) 0.35073(2) 0.04203(14) Uani 1 1 d . . . . .
O1 O 0.92371(18) 0.73630(13) 0.31080(6) 0.0452(3) Uani 1 1 d . . . . .
O2 O 0.8652(2) 0.94320(14) 0.32756(7) 0.0551(4) Uani 1 1 d . . . . .
O3 O 0.9358(2) 0.80564(15) 0.39690(6) 0.0544(4) Uani 1 1 d . . . . .
O4 O 0.7753(2) 0.57764(15) 0.44968(6) 0.0550(4) Uani 1 1 d . . . . .
O5 O 0.6176(3) 0.73789(18) 0.46199(6) 0.0677(5) Uani 1 1 d . . . . .
O6 O 0.2897(2) 0.70313(17) 0.31208(8) 0.0635(5) Uani 1 1 d . . . . .
O7 O 0.40704(19) 0.54953(13) 0.38881(6) 0.0496(4) Uani 1 1 d . . . . .
N1 N 0.6711(2) 0.78883(14) 0.35794(6) 0.0387(4) Uani 1 1 d . . . . .
N2 N 0.4827(2) 0.64928(16) 0.36867(7) 0.0448(4) Uani 1 1 d . . . . .
C1 C 0.8870(2) 0.61349(17) 0.31934(7) 0.0381(4) Uani 1 1 d . . . . .
C2 C 0.9838(3) 0.5333(2) 0.29372(9) 0.0446(5) Uani 1 1 d . . . . .
H2 H 1.070837 0.560693 0.275023 0.054 Uiso 1 1 calc R U . . .
C3 C 0.9494(3) 0.4118(2) 0.29627(9) 0.0465(5) Uani 1 1 d . . . . .
H3 H 1.013867 0.357309 0.279025 0.056 Uiso 1 1 calc R U . . .
C4 C 0.8194(3) 0.36947(18) 0.32430(8) 0.0427(4) Uani 1 1 d . . . . .
C5 C 0.7281(3) 0.45210(18) 0.35091(8) 0.0401(4) Uani 1 1 d . . . . .
H5 H 0.643577 0.424420 0.370658 0.048 Uiso 1 1 calc R U . . .
C6 C 0.7591(2) 0.57576(17) 0.34899(7) 0.0355(4) Uani 1 1 d . . . . .
C7 C 0.6538(2) 0.66530(17) 0.37780(7) 0.0380(4) Uani 1 1 d . . . . .
C8 C 0.6808(3) 0.6661(2) 0.43547(8) 0.0451(4) Uani 1 1 d . . . . .
C9 C 0.4191(3) 0.71750(19) 0.33189(8) 0.0430(4) Uani 1 1 d . . . . .
C10 C 0.5394(2) 0.81969(18) 0.32126(7) 0.0387(4) Uani 1 1 d . . . . .
C11 C 0.5914(3) 0.8104(2) 0.26715(8) 0.0478(5) Uani 1 1 d . . . . .
H11 H 0.609324 0.733342 0.254694 0.057 Uiso 1 1 calc R U . . .
C12 C 0.6138(4) 0.8999(3) 0.23614(10) 0.0619(6) Uani 1 1 d . . . . .
H12A H 0.601(4) 0.978(3) 0.2469(11) 0.059(8) Uiso 1 1 d . . . . .
H12B H 0.650(4) 0.885(3) 0.2012(13) 0.071(9) Uiso 1 1 d . . . . .
C13 C 0.4552(2) 0.93783(18) 0.33545(7) 0.0384(4) Uani 1 1 d . . . . .
C14 C 0.3266(3) 0.9759(2) 0.30630(9) 0.0518(5) Uani 1 1 d . . . . .
H14 H 0.298024 0.932504 0.277871 0.062 Uiso 1 1 calc R U . . .
C15 C 0.2405(3) 1.0781(2) 0.31921(10) 0.0593(6) Uani 1 1 d . . . . .
H15 H 0.154382 1.102886 0.299500 0.071 Uiso 1 1 calc R U . . .
C16 C 0.2823(3) 1.1431(2) 0.36126(10) 0.0593(6) Uani 1 1 d . . . . .
H16 H 0.225130 1.212086 0.369801 0.071 Uiso 1 1 calc R U . . .
C17 C 0.4092(4) 1.1051(2) 0.39053(10) 0.0558(6) Uani 1 1 d . . . . .
H17 H 0.437595 1.149116 0.418821 0.067 Uiso 1 1 calc R U . . .
C18 C 0.4951(3) 1.0018(2) 0.37823(8) 0.0459(5) Uani 1 1 d . . . . .
H18 H 0.579018 0.975796 0.398613 0.055 Uiso 1 1 calc R U . . .
C19 C 0.2723(4) 0.5871(3) 0.42153(12) 0.0676(7) Uani 1 1 d . . . . .
H19A H 0.296884 0.662819 0.437962 0.081 Uiso 1 1 calc R U . . .
H19B H 0.174193 0.596777 0.402216 0.081 Uiso 1 1 calc R U . . .
C20 C 0.2539(4) 0.4898(2) 0.45872(11) 0.0608(7) Uani 1 1 d . . . . .
C21 C 0.1666(5) 0.3874(3) 0.44881(17) 0.0983(14) Uani 1 1 d . . . . .
H21 H 0.111041 0.378757 0.418797 0.118 Uiso 1 1 calc R U . . .
C22 C 0.1635(7) 0.2931(3) 0.4864(2) 0.125(2) Uani 1 1 d . . . . .
H22 H 0.106103 0.222396 0.480950 0.151 Uiso 1 1 calc R U . . .
C23 C 0.2457(8) 0.3100(4) 0.5295(2) 0.125(2) Uani 1 1 d . . . . .
H23 H 0.246018 0.248723 0.553253 0.149 Uiso 1 1 calc R U . . .
C24 C 0.3272(7) 0.4121(4) 0.53952(17) 0.1149(17) Uani 1 1 d . . . . .
H24 H 0.379404 0.421858 0.570053 0.138 Uiso 1 1 calc R U . . .
C25 C 0.3320(5) 0.5002(3) 0.50458(13) 0.0833(10) Uani 1 1 d . . . . .
H25 H 0.389603 0.570107 0.511463 0.100 Uiso 1 1 calc R U . . .
C26 C 0.8113(5) 0.5698(3) 0.50289(10) 0.0736(8) Uani 1 1 d . . . . .
H26A H 0.861149 0.493654 0.509960 0.110 Uiso 1 1 calc R U . . .
H26B H 0.713284 0.576739 0.521744 0.110 Uiso 1 1 calc R U . . .
H26C H 0.883179 0.633778 0.512095 0.110 Uiso 1 1 calc R U . . .
C27 C 0.7789(4) 0.2375(2) 0.32443(11) 0.0607(6) Uani 1 1 d . . . . .
H27A H 0.870786 0.192202 0.335445 0.091 Uiso 1 1 calc R U . . .
H27B H 0.749756 0.212695 0.291200 0.091 Uiso 1 1 calc R U . . .
H27C H 0.690224 0.223240 0.346740 0.091 Uiso 1 1 calc R U . . .

loop_
_atom_site_aniso_label
_atom_site_aniso_U_11
_atom_site_aniso_U_22
_atom_site_aniso_U_33
_atom_site_aniso_U_23
_atom_site_aniso_U_13
_atom_site_aniso_U_12
S1 0.0347(2) 0.0339(2) 0.0576(3) 0.0010(2) -0.0037(2) -0.00338(19)
O1 0.0363(7) 0.0382(7) 0.0610(9) 0.0050(6) 0.0072(7) -0.0029(6)
O2 0.0483(8) 0.0362(7) 0.0810(11) 0.0068(7) 0.0000(9) -0.0057(7)
O3 0.0455(8) 0.0535(9) 0.0644(9) -0.0030(7) -0.0137(7) -0.0026(7)
O4 0.0747(11) 0.0488(9) 0.0416(7) 0.0012(7) -0.0091(8) 0.0088(8)
O5 0.0870(14) 0.0631(11) 0.0529(9) -0.0101(8) 0.0108(10) 0.0166(10)
O6 0.0458(9) 0.0615(11) 0.0834(12) 0.0024(9) -0.0179(9) -0.0116(8)
O7 0.0449(8) 0.0378(7) 0.0662(9) -0.0008(7) 0.0200(7) -0.0043(6)
N1 0.0350(8) 0.0313(7) 0.0497(9) 0.0032(6) -0.0030(7) 0.0011(6)
N2 0.0339(8) 0.0396(9) 0.0609(10) 0.0076(8) 0.0037(7) -0.0047(7)
C1 0.0362(9) 0.0347(9) 0.0434(10) 0.0013(7) -0.0022(8) -0.0012(7)
C2 0.0358(9) 0.0483(11) 0.0498(11) -0.0007(9) 0.0064(8) 0.0003(9)
C3 0.0451(11) 0.0441(11) 0.0504(11) -0.0072(9) 0.0025(9) 0.0057(9)
C4 0.0481(11) 0.0356(9) 0.0442(10) 0.0002(8) -0.0017(9) 0.0039(8)
C5 0.0431(10) 0.0366(9) 0.0407(9) 0.0028(8) 0.0031(9) 0.0000(8)
C6 0.0347(8) 0.0352(9) 0.0365(8) 0.0025(7) -0.0006(8) 0.0001(7)
C7 0.0360(9) 0.0326(8) 0.0453(10) 0.0023(7) 0.0018(7) 0.0000(8)
C8 0.0480(11) 0.0413(10) 0.0460(10) -0.0008(9) 0.0049(9) -0.0011(10)
C9 0.0368(10) 0.0389(10) 0.0534(11) -0.0057(9) -0.0002(9) -0.0006(8)
C10 0.0333(8) 0.0375(9) 0.0455(10) -0.0017(8) -0.0032(8) 0.0026(8)
C11 0.0443(11) 0.0522(12) 0.0468(10) -0.0055(9) 0.0004(9) 0.0059(9)
C12 0.0604(15) 0.0726(18) 0.0527(13) 0.0059(12) 0.0075(12) 0.0049(13)
C13 0.0373(9) 0.0361(9) 0.0417(10) 0.0025(7) 0.0022(8) 0.0024(8)
C14 0.0474(12) 0.0551(12) 0.0529(12) -0.0053(10) -0.0074(9) 0.0115(10)
C15 0.0551(13) 0.0619(15) 0.0609(14) 0.0035(12) -0.0040(12) 0.0209(12)
C16 0.0635(15) 0.0496(13) 0.0648(14) 0.0009(11) 0.0129(12) 0.0184(11)
C17 0.0676(15) 0.0477(12) 0.0522(12) -0.0081(10) 0.0045(11) 0.0066(11)
C18 0.0487(12) 0.0434(11) 0.0458(11) -0.0002(9) -0.0019(9) 0.0053(9)
C19 0.0548(14) 0.0606(15) 0.0873(19) 0.0007(14) 0.0324(14) 0.0075(13)
C20 0.0605(14) 0.0508(13) 0.0712(15) -0.0147(11) 0.0337(13) -0.0080(11)
C21 0.094(3) 0.076(2) 0.125(3) -0.038(2) 0.054(2) -0.0351(19)
C22 0.151(4) 0.0565(19) 0.169(5) -0.025(3) 0.082(4) -0.030(2)
C23 0.169(5) 0.082(3) 0.122(4) 0.000(3) 0.088(4) -0.007(3)
C24 0.160(5) 0.099(3) 0.085(2) -0.003(2) 0.048(3) 0.011(3)
C25 0.101(3) 0.0761(19) 0.0725(18) -0.0108(15) 0.0302(18) -0.0022(19)
C26 0.100(2) 0.0759(18) 0.0450(13) 0.0036(12) -0.0175(14) 0.0052(18)
C27 0.0727(17) 0.0372(11) 0.0722(15) -0.0021(11) 0.0092(14) 0.0027(11)

loop_
_atom_type_symbol
_atom_type_description
_atom_type_scat_dispersion_real
_atom_type_scat_dispersion_imag
_atom_type_scat_source
C C 0.0181 0.0091 'International Tables Vol C Tables 4.2.6.8 and 6.1.1.4'
H H 0.0000 0.0000 'International Tables Vol C Tables 4.2.6.8 and 6.1.1.4'
N N 0.0311 0.0180 'International Tables Vol C Tables 4.2.6.8 and 6.1.1.4'
O O 0.0492 0.0322 'International Tables Vol C Tables 4.2.6.8 and 6.1.1.4'
S S 0.3331 0.5567 'International Tables Vol C Tables 4.2.6.8 and 6.1.1.4'

loop_
_geom_angle_atom_site_label_1
_geom_angle_atom_site_label_2
_geom_angle_atom_site_label_3
_geom_angle
_geom_angle_site_symmetry_1
_geom_angle_site_symmetry_3
_geom_angle_publ_flag
O1 S1 N1 103.14(8) . . ?
O2 S1 O1 106.01(10) . . ?
O2 S1 O3 122.05(11) . . ?
O2 S1 N1 109.96(10) . . ?
O3 S1 O1 107.88(10) . . ?
O3 S1 N1 106.25(10) . . ?
C1 O1 S1 116.54(13) . . ?
C8 O4 C26 116.7(2) . . ?
N2 O7 C19 110.34(17) . . ?
C7 N1 S1 113.11(12) . . ?
C7 N1 C10 111.94(15) . . ?
C10 N1 S1 123.48(13) . . ?
O7 N2 C7 118.52(16) . . ?
C9 N2 O7 123.74(18) . . ?
C9 N2 C7 115.90(17) . . ?
C2 C1 O1 114.59(18) . . ?
C2 C1 C6 122.18(18) . . ?
C6 C1 O1 123.16(17) . . ?
C1 C2 H2 120.5 . . ?
C3 C2 C1 119.0(2) . . ?
C3 C2 H2 120.5 . . ?
C2 C3 H3 119.5 . . ?
C2 C3 C4 121.0(2) . . ?
C4 C3 H3 119.5 . . ?
C3 C4 C27 120.2(2) . . ?
C5 C4 C3 118.37(19) . . ?
C5 C4 C27 121.4(2) . . ?
C4 C5 H5 119.0 . . ?
C4 C5 C6 122.0(2) . . ?
C6 C5 H5 119.0 . . ?
C1 C6 C5 117.27(18) . . ?
C1 C6 C7 121.81(17) . . ?
C5 C6 C7 120.92(18) . . ?
N1 C7 C6 111.52(15) . . ?
N1 C7 C8 109.61(16) . . ?
N2 C7 N1 98.54(15) . . ?
N2 C7 C6 113.26(17) . . ?
N2 C7 C8 107.94(17) . . ?
C6 C7 C8 114.74(17) . . ?
O4 C8 C7 111.58(17) . . ?
O5 C8 O4 126.4(2) . . ?
O5 C8 C7 122.0(2) . . ?
O6 C9 N2 126.4(2) . . ?
O6 C9 C10 126.4(2) . . ?
N2 C9 C10 107.14(17) . . ?
N1 C10 C9 100.56(16) . . ?
N1 C10 C11 113.46(16) . . ?
N1 C10 C13 111.36(15) . . ?
C11 C10 C9 108.17(17) . . ?
C11 C10 C13 115.14(18) . . ?
C13 C10 C9 106.83(16) . . ?
C10 C11 H11 116.8 . . ?
C12 C11 C10 126.5(2) . . ?
C12 C11 H11 116.8 . . ?
C11 C12 H12A 120.2(18) . . ?
C11 C12 H12B 121.0(18) . . ?
H12A C12 H12B 119(3) . . ?
C14 C13 C10 118.21(18) . . ?
C18 C13 C10 122.24(18) . . ?
C18 C13 C14 119.4(2) . . ?
C13 C14 H14 119.8 . . ?
C15 C14 C13 120.5(2) . . ?
C15 C14 H14 119.8 . . ?
C14 C15 H15 119.9 . . ?
C16 C15 C14 120.1(2) . . ?
C16 C15 H15 119.9 . . ?
C15 C16 H16 120.2 . . ?
C17 C16 C15 119.6(2) . . ?
C17 C16 H16 120.2 . . ?
C16 C17 H17 119.6 . . ?
C16 C17 C18 120.7(2) . . ?
C18 C17 H17 119.6 . . ?
C13 C18 C17 119.7(2) . . ?
C13 C18 H18 120.2 . . ?
C17 C18 H18 120.2 . . ?
O7 C19 H19A 110.6 . . ?
O7 C19 H19B 110.6 . . ?
H19A C19 H19B 108.8 . . ?
C20 C19 O7 105.6(2) . . ?
C20 C19 H19A 110.6 . . ?
C20 C19 H19B 110.6 . . ?
C21 C20 C19 122.1(3) . . ?
C21 C20 C25 119.0(3) . . ?
C25 C20 C19 118.9(3) . . ?
C20 C21 H21 120.9 . . ?
C20 C21 C22 118.3(4) . . ?
C22 C21 H21 120.9 . . ?
C21 C22 H22 120.7 . . ?
C23 C22 C21 118.7(4) . . ?
C23 C22 H22 120.7 . . ?
C22 C23 H23 118.7 . . ?
C24 C23 C22 122.7(5) . . ?
C24 C23 H23 118.7 . . ?
C23 C24 H24 120.4 . . ?
C23 C24 C25 119.2(5) . . ?
C25 C24 H24 120.4 . . ?
C20 C25 H25 118.9 . . ?
C24 C25 C20 122.2(4) . . ?
C24 C25 H25 118.9 . . ?
O4 C26 H26A 109.5 . . ?
O4 C26 H26B 109.5 . . ?
O4 C26 H26C 109.5 . . ?
H26A C26 H26B 109.5 . . ?
H26A C26 H26C 109.5 . . ?
H26B C26 H26C 109.5 . . ?
C4 C27 H27A 109.5 . . ?
C4 C27 H27B 109.5 . . ?
C4 C27 H27C 109.5 . . ?
H27A C27 H27B 109.5 . . ?
H27A C27 H27C 109.5 . . ?
H27B C27 H27C 109.5 . . ?

loop_
_geom_bond_atom_site_label_1
_geom_bond_atom_site_label_2
_geom_bond_distance
_geom_bond_site_symmetry_2
_geom_bond_publ_flag
S1 O1 1.5826(16) . ?
S1 O2 1.4075(16) . ?
S1 O3 1.4167(17) . ?
S1 N1 1.6277(17) . ?
O1 C1 1.416(2) . ?
O4 C8 1.313(3) . ?
O4 C26 1.455(3) . ?
O5 C8 1.188(3) . ?
O6 C9 1.209(3) . ?
O7 N2 1.383(2) . ?
O7 C19 1.480(3) . ?
N1 C7 1.478(2) . ?
N1 C10 1.508(2) . ?
N2 C7 1.452(3) . ?
N2 C9 1.348(3) . ?
C1 C2 1.381(3) . ?
C1 C6 1.389(3) . ?
C2 H2 0.9300 . ?
C2 C3 1.380(3) . ?
C3 H3 0.9300 . ?
C3 C4 1.395(3) . ?
C4 C5 1.386(3) . ?
C4 C27 1.504(3) . ?
C5 H5 0.9300 . ?
C5 C6 1.398(3) . ?
C6 C7 1.531(3) . ?
C7 C8 1.556(3) . ?
C9 C10 1.538(3) . ?
C10 C11 1.512(3) . ?
C10 C13 1.534(3) . ?
C11 H11 0.9300 . ?
C11 C12 1.307(4) . ?
C12 H12A 0.92(3) . ?
C12 H12B 0.99(3) . ?
C13 C14 1.388(3) . ?
C13 C18 1.385(3) . ?
C14 H14 0.9300 . ?
C14 C15 1.384(3) . ?
C15 H15 0.9300 . ?
C15 C16 1.379(4) . ?
C16 H16 0.9300 . ?
C16 C17 1.378(4) . ?
C17 H17 0.9300 . ?
C17 C18 1.391(3) . ?
C18 H18 0.9300 . ?
C19 H19A 0.9700 . ?
C19 H19B 0.9700 . ?
C19 C20 1.476(4) . ?
C20 C21 1.374(4) . ?
C20 C25 1.391(5) . ?
C21 H21 0.9300 . ?
C21 C22 1.451(7) . ?
C22 H22 0.9300 . ?
C22 C23 1.352(8) . ?
C23 H23 0.9300 . ?
C23 C24 1.346(7) . ?
C24 H24 0.9300 . ?
C24 C25 1.352(5) . ?
C25 H25 0.9300 . ?
C26 H26A 0.9600 . ?
C26 H26B 0.9600 . ?
C26 H26C 0.9600 . ?
C27 H27A 0.9600 . ?
C27 H27B 0.9600 . ?
C27 H27C 0.9600 . ?

loop_
_geom_torsion_atom_site_label_1
_geom_torsion_atom_site_label_2
_geom_torsion_atom_site_label_3
_geom_torsion_atom_site_label_4
_geom_torsion
_geom_torsion_site_symmetry_1
_geom_torsion_site_symmetry_2
_geom_torsion_site_symmetry_3
_geom_torsion_site_symmetry_4
_geom_torsion_publ_flag
S1 O1 C1 C2 -161.19(15) . . . . ?
S1 O1 C1 C6 21.9(3) . . . . ?
S1 N1 C7 N2 -167.63(14) . . . . ?
S1 N1 C7 C6 -48.39(19) . . . . ?
S1 N1 C7 C8 79.78(18) . . . . ?
S1 N1 C10 C9 155.21(14) . . . . ?
S1 N1 C10 C11 39.9(2) . . . . ?
S1 N1 C10 C13 -91.89(18) . . . . ?
O1 S1 N1 C7 61.98(15) . . . . ?
O1 S1 N1 C10 -78.32(16) . . . . ?
O1 C1 C2 C3 -174.7(2) . . . . ?
O1 C1 C6 C5 174.76(18) . . . . ?
O1 C1 C6 C7 -4.1(3) . . . . ?
O2 S1 O1 C1 -162.67(15) . . . . ?
O2 S1 N1 C7 174.68(14) . . . . ?
O2 S1 N1 C10 34.39(19) . . . . ?
O3 S1 O1 C1 65.06(16) . . . . ?
O3 S1 N1 C7 -51.38(16) . . . . ?
O3 S1 N1 C10 168.33(15) . . . . ?
O6 C9 C10 N1 178.8(2) . . . . ?
O6 C9 C10 C11 -62.0(3) . . . . ?
O6 C9 C10 C13 62.5(3) . . . . ?
O7 N2 C7 N1 -170.37(16) . . . . ?
O7 N2 C7 C6 71.7(2) . . . . ?
O7 N2 C7 C8 -56.5(2) . . . . ?
O7 N2 C9 O6 1.0(4) . . . . ?
O7 N2 C9 C10 178.94(17) . . . . ?
O7 C19 C20 C21 -83.6(3) . . . . ?
O7 C19 C20 C25 94.1(3) . . . . ?
N1 S1 O1 C1 -47.10(16) . . . . ?
N1 C7 C8 O4 -134.75(19) . . . . ?
N1 C7 C8 O5 47.1(3) . . . . ?
N1 C10 C11 C12 -109.4(3) . . . . ?
N1 C10 C13 C14 -177.48(19) . . . . ?
N1 C10 C13 C18 -2.6(3) . . . . ?
N2 O7 C19 C20 -152.6(2) . . . . ?
N2 C7 C8 O4 118.93(19) . . . . ?
N2 C7 C8 O5 -59.2(3) . . . . ?
N2 C9 C10 N1 0.8(2) . . . . ?
N2 C9 C10 C11 120.00(19) . . . . ?
N2 C9 C10 C13 -115.50(18) . . . . ?
C1 C2 C3 C4 -0.2(3) . . . . ?
C1 C6 C7 N1 17.9(3) . . . . ?
C1 C6 C7 N2 128.0(2) . . . . ?
C1 C6 C7 C8 -107.4(2) . . . . ?
C2 C1 C6 C5 -1.9(3) . . . . ?
C2 C1 C6 C7 179.21(19) . . . . ?
C2 C3 C4 C5 -2.0(3) . . . . ?
C2 C3 C4 C27 176.8(2) . . . . ?
C3 C4 C5 C6 2.3(3) . . . . ?
C4 C5 C6 C1 -0.4(3) . . . . ?
C4 C5 C6 C7 178.52(18) . . . . ?
C5 C6 C7 N1 -160.95(17) . . . . ?
C5 C6 C7 N2 -50.9(3) . . . . ?
C5 C6 C7 C8 73.7(2) . . . . ?
C6 C1 C2 C3 2.2(3) . . . . ?
C6 C7 C8 O4 -8.4(3) . . . . ?
C6 C7 C8 O5 173.5(2) . . . . ?
C7 N1 C10 C9 14.51(19) . . . . ?
C7 N1 C10 C11 -100.7(2) . . . . ?
C7 N1 C10 C13 127.42(17) . . . . ?
C7 N2 C9 O6 165.3(2) . . . . ?
C7 N2 C9 C10 -16.7(3) . . . . ?
C9 N2 C7 N1 24.4(2) . . . . ?
C9 N2 C7 C6 -93.5(2) . . . . ?
C9 N2 C7 C8 138.4(2) . . . . ?
C9 C10 C11 C12 140.0(3) . . . . ?
C9 C10 C13 C14 -68.6(2) . . . . ?
C9 C10 C13 C18 106.3(2) . . . . ?
C10 N1 C7 N2 -22.69(19) . . . . ?
C10 N1 C7 C6 96.55(18) . . . . ?
C10 N1 C7 C8 -135.28(17) . . . . ?
C10 C13 C14 C15 176.2(2) . . . . ?
C10 C13 C18 C17 -176.7(2) . . . . ?
C11 C10 C13 C14 51.5(3) . . . . ?
C11 C10 C13 C18 -133.6(2) . . . . ?
C13 C10 C11 C12 20.6(3) . . . . ?
C13 C14 C15 C16 0.1(4) . . . . ?
C14 C13 C18 C17 -1.9(3) . . . . ?
C14 C15 C16 C17 -0.6(4) . . . . ?
C15 C16 C17 C18 -0.2(4) . . . . ?
C16 C17 C18 C13 1.5(4) . . . . ?
C18 C13 C14 C15 1.2(4) . . . . ?
C19 O7 N2 C7 122.3(2) . . . . ?
C19 O7 N2 C9 -73.8(3) . . . . ?
C19 C20 C21 C22 176.2(3) . . . . ?
C19 C20 C25 C24 -176.7(3) . . . . ?
C20 C21 C22 C23 0.3(6) . . . . ?
C21 C20 C25 C24 1.1(5) . . . . ?
C21 C22 C23 C24 1.7(8) . . . . ?
C22 C23 C24 C25 -2.2(8) . . . . ?
C23 C24 C25 C20 0.8(7) . . . . ?
C25 C20 C21 C22 -1.5(5) . . . . ?
C26 O4 C8 O5 -2.7(4) . . . . ?
C26 O4 C8 C7 179.3(2) . . . . ?
C27 C4 C5 C6 -176.5(2) . . . . ?
